data_2209616
loop_
_publ_author_name
'Cao, Xiu-Fang'
'Lu, Wen-Chang'
'Yu, Guang-Ao'
'Liu, Sheng-Hua'
'Meng, Xiang-Gao'

_publ_section_title (+)-<i>N</i>-[(3<i>S</i>)-3-(2,4-Dichlorophenyl-4-methyl)pentanoyl]bornane-10,2-sultam
_journal_coeditor_code OB2025
_journal_issue 7
_journal_name_full 'Acta Crystallographica Section E'
_journal_page_first o3069
_journal_page_last o3070
_journal_paper_doi 10.1107/S1600536806023816
_journal_volume 62
_journal_year 2006
_chemical_formula_iupac 'C22 H29 Cl2 N O3 S'
_chemical_formula_moiety 'C22 H29 Cl2 N O3 S'
_chemical_formula_sum 'C22 H29 Cl2 N O3 S'
_chemical_formula_weight 458.42
_chemical_name_systematic
;
N-[(3S)-3-(2,4-dichlorophenyl-4-methyl)pentanoyl]bornane-10,2-sultam
;
_space_group_IT_number 4
_symmetry_cell_setting monoclinic
_symmetry_space_group_name_Hall 'P 2yb'
_symmetry_space_group_name_H-M 'P 1 21 1'
_atom_sites_solution_hydrogens geom
_atom_sites_solution_primary direct
_atom_sites_solution_secondary difmap
_audit_creation_method SHELXL-97
_cell_angle_alpha 90.00
_cell_angle_beta 97.134(2)
_cell_angle_gamma 90.00
_cell_formula_units_Z 2
_cell_length_a 7.8570(9)
_cell_length_b 16.6100(19)
_cell_length_c 8.9443(10)
_cell_measurement_reflns_used 4065
_cell_measurement_temperature 292(2)
_cell_measurement_theta_max 28.23
_cell_measurement_theta_min 2.29
_cell_volume 1158.2(2)
_computing_cell_refinement 'SAINT-Plus (Bruker, 2001)'
_computing_data_collection 'SMART (Bruker, 2001)'
_computing_data_reduction SAINT-Plus
_computing_molecular_graphics 'SHELXTL (Bruker, 2001)'
_computing_publication_material SHELXTL
_computing_structure_refinement 'SHELXL97 (Sheldrick, 1997)'
_computing_structure_solution 'SHELXS97 (Sheldrick, 1997)'
_diffrn_ambient_temperature 292(2)
_diffrn_measured_fraction_theta_full 0.994
_diffrn_measured_fraction_theta_max 0.994
_diffrn_measurement_device_type 'Bruker SMART CCD area-detector'
_diffrn_measurement_method '\f and \w'
_diffrn_radiation_monochromator graphite
_diffrn_radiation_source 'fine-focus sealed tube'
_diffrn_radiation_type MoK\a
_diffrn_radiation_wavelength 0.71073
_diffrn_reflns_av_R_equivalents 0.0530
_diffrn_reflns_av_sigmaI/netI 0.0415
_diffrn_reflns_limit_h_max 5
_diffrn_reflns_limit_h_min -9
_diffrn_reflns_limit_k_max 20
_diffrn_reflns_limit_k_min -20
_diffrn_reflns_limit_l_max 10
_diffrn_reflns_limit_l_min -11
_diffrn_reflns_number 5917
_diffrn_reflns_theta_full 26.00
_diffrn_reflns_theta_max 26.00
_diffrn_reflns_theta_min 2.29
_exptl_absorpt_coefficient_mu 0.393
_exptl_absorpt_correction_type none
_exptl_crystal_colour colorless
_exptl_crystal_density_diffrn 1.314
_exptl_crystal_density_method 'not measured'
_exptl_crystal_description block
_exptl_crystal_F_000 484
_exptl_crystal_size_max 0.30
_exptl_crystal_size_mid 0.20
_exptl_crystal_size_min 0.20
_refine_diff_density_max 0.358
_refine_diff_density_min -0.248
_refine_ls_abs_structure_details 'Flack (1983), 1860 Friedel pairs'
_refine_ls_abs_structure_Flack -0.09(6)
_refine_ls_extinction_method none
_refine_ls_goodness_of_fit_ref 1.108
_refine_ls_hydrogen_treatment constr
_refine_ls_matrix_type full
_refine_ls_number_parameters 266
_refine_ls_number_reflns 4227
_refine_ls_number_restraints 1
_refine_ls_restrained_S_all 1.108
_refine_ls_R_factor_all 0.0449
_refine_ls_R_factor_gt 0.0422
_refine_ls_shift/su_max 0.000
_refine_ls_shift/su_mean 0.000
_refine_ls_structure_factor_coef Fsqd
_refine_ls_weighting_details 'calc w=1/[\s^2^(Fo^2^)+(0.081P)^2^+0.0828P] where P=(Fo^2^+2Fc^2^)/3'
_refine_ls_weighting_scheme calc
_refine_ls_wR_factor_gt 0.1168
_refine_ls_wR_factor_ref 0.1260
_reflns_number_gt 4024
_reflns_number_total 4227
_reflns_threshold_expression I>2\s(I)
_cod_data_source_file ob2025.cif
_cod_data_source_block I
_cod_depositor_comments
;
The following automatic conversions were performed:
'_symmetry_cell_setting' value 'Monoclinic' changed to 'monoclinic'
according to '/home/saulius/struct/CIF-dictionaries/cif_core.dic'
dictionary named 'cif_core.dic' version 2.4.1 from 2010-06-29.

Automatic conversion script
Id: cif_fix_enum 1527 2010-12-29 10:47:43Z saulius 

The following automatic conversions were performed:

'_symmetry_cell_setting' value 'Monoclinic' changed to 'monoclinic'
according to /home/saulius/struct/CIF-dictionaries/cif_core.dic
dictionary named 'cif_core.dic' version 2.4.1 from 2010-06-29.

Automatic conversion script
Id: cif_fix_values 1715 2011-07-08 13:25:40Z adriana 
;
_cod_original_sg_symbol_H-M 'P 21'
_cod_database_code 2209616
_cod_database_fobs_code 2209616

loop_
_symmetry_equiv_pos_as_xyz
'x, y, z'
'-x, y+1/2, -z'

loop_
_atom_site_type_symbol
_atom_site_label
_atom_site_fract_x
_atom_site_fract_y
_atom_site_fract_z
_atom_site_U_iso_or_equiv
_atom_site_adp_type
_atom_site_calc_flag
_atom_site_refinement_flags
_atom_site_occupancy
C C1 0.4384(7) 0.2698(3) 0.2065(5) 0.0707(12) Uani d . 1
H H1A 0.4272 0.3028 0.1177 0.106 Uiso calc R 1
H H1B 0.5396 0.2852 0.2716 0.106 Uiso calc R 1
H H1C 0.3395 0.2768 0.2583 0.106 Uiso calc R 1
C C2 0.6206(5) 0.1744(4) 0.0902(5) 0.0746(12) Uani d . 1
H H2A 0.6191 0.2117 0.0081 0.112 Uiso calc R 1
H H2B 0.6306 0.1206 0.0534 0.112 Uiso calc R 1
H H2C 0.7165 0.1860 0.1644 0.112 Uiso calc R 1
C C3 0.4526(4) 0.1824(2) 0.1621(3) 0.0504(7) Uani d . 1
C C4 0.4373(4) 0.1200(2) 0.2891(3) 0.0406(6) Uani d . 1
C C5 0.4422(5) 0.0402(2) 0.2030(4) 0.0540(8) Uani d . 1
H H5A 0.3917 -0.0032 0.2551 0.065 Uiso calc R 1
H H5B 0.5587 0.0258 0.1887 0.065 Uiso calc R 1
C C6 0.3336(5) 0.0595(3) 0.0509(4) 0.0621(10) Uani d . 1
H H6A 0.3981 0.0494 -0.0329 0.075 Uiso calc R 1
H H6B 0.2293 0.0276 0.0377 0.075 Uiso calc R 1
C C7 0.2932(5) 0.1493(2) 0.0642(3) 0.0547(9) Uani d . 1
H H7 0.2657 0.1769 -0.0327 0.066 Uiso calc R 1
C C8 0.1529(4) 0.1568(3) 0.1708(3) 0.0537(9) Uani d . 1
H H8A 0.1139 0.2120 0.1771 0.064 Uiso calc R 1
H H8B 0.0554 0.1225 0.1385 0.064 Uiso calc R 1
C C9 0.2494(4) 0.12827(19) 0.3220(3) 0.0386(6) Uani d . 1
H H9 0.2057 0.0755 0.3482 0.046 Uiso calc R 1
C C10 0.5539(4) 0.1274(3) 0.4362(4) 0.0517(8) Uani d . 1
H H10A 0.6565 0.1572 0.4211 0.062 Uiso calc R 1
H H10B 0.5879 0.0744 0.4746 0.062 Uiso calc R 1
C C11 0.0963(4) 0.20595(18) 0.5010(3) 0.0377(6) Uani d . 1
C C12 0.1022(4) 0.25659(19) 0.6429(3) 0.0403(6) Uani d . 1
H H12A 0.2175 0.2772 0.6694 0.048 Uiso calc R 1
H H12B 0.0746 0.2230 0.7253 0.048 Uiso calc R 1
C C13 -0.0232(4) 0.32681(18) 0.6222(4) 0.0403(6) Uani d . 1
H H13 -0.1370 0.3044 0.5891 0.048 Uiso calc R 1
C C14 -0.0344(5) 0.3726(2) 0.7741(4) 0.0496(7) Uani d . 1
H H14 -0.1076 0.4198 0.7499 0.060 Uiso calc R 1
C C15 0.1352(7) 0.4033(4) 0.8474(6) 0.0900(16) Uani d . 1
H H15A 0.1201 0.4289 0.9411 0.135 Uiso calc R 1
H H15B 0.1803 0.4415 0.7820 0.135 Uiso calc R 1
H H15C 0.2138 0.3591 0.8661 0.135 Uiso calc R 1
C C16 -0.1232(7) 0.3205(3) 0.8814(5) 0.0791(14) Uani d . 1
H H16A -0.0572 0.2726 0.9051 0.119 Uiso calc R 1
H H16B -0.2356 0.3062 0.8343 0.119 Uiso calc R 1
H H16C -0.1328 0.3501 0.9722 0.119 Uiso calc R 1
C C17 0.0174(4) 0.38657(17) 0.5024(3) 0.0364(6) Uani d . 1
C C18 -0.1096(3) 0.43590(18) 0.4267(3) 0.0383(6) Uani d . 1
C C19 -0.0780(4) 0.4944(2) 0.3262(3) 0.0417(6) Uani d . 1
H H19 -0.1660 0.5268 0.2804 0.050 Uiso calc R 1
C C20 0.0880(4) 0.50393(19) 0.2947(3) 0.0431(7) Uani d . 1
C C21 0.2186(4) 0.4555(2) 0.3602(4) 0.0445(7) Uani d . 1
H H21 0.3294 0.4612 0.3351 0.053 Uiso calc R 1
C C22 0.1822(4) 0.3984(2) 0.4638(4) 0.0447(7) Uani d . 1
H H22 0.2711 0.3666 0.5097 0.054 Uiso calc R 1
Cl Cl1 -0.32199(9) 0.42358(5) 0.46046(11) 0.0537(2) Uani d . 1
Cl Cl2 0.13536(13) 0.57959(6) 0.17132(12) 0.0627(3) Uani d . 1
N N1 0.2497(3) 0.18341(17) 0.4509(2) 0.0368(5) Uani d . 1
O O1 0.4158(3) 0.12895(18) 0.6908(3) 0.0556(6) Uani d . 1
O O2 0.5021(3) 0.25862(17) 0.5983(3) 0.0617(7) Uani d . 1
O O3 -0.0371(3) 0.18596(18) 0.4290(3) 0.0559(6) Uani d . 1
S S1 0.43826(8) 0.17898(4) 0.56627(7) 0.03786(18) Uani d . 1

loop_
_atom_site_aniso_label
_atom_site_aniso_U_11
_atom_site_aniso_U_22
_atom_site_aniso_U_33
_atom_site_aniso_U_12
_atom_site_aniso_U_13
_atom_site_aniso_U_23
C1 0.101(3) 0.058(2) 0.056(2) -0.015(2) 0.022(2) 0.0101(17)
C2 0.064(2) 0.105(3) 0.061(2) -0.017(2) 0.0342(19) -0.006(2)
C3 0.0505(17) 0.061(2) 0.0424(15) -0.0056(17) 0.0149(13) 0.0059(16)
C4 0.0312(14) 0.0532(18) 0.0392(14) 0.0065(12) 0.0114(12) 0.0002(13)
C5 0.0537(19) 0.057(2) 0.0556(19) 0.0112(16) 0.0222(16) -0.0041(16)
C6 0.067(2) 0.071(3) 0.0492(19) -0.0016(19) 0.0104(18) -0.0153(17)
C7 0.0562(19) 0.074(2) 0.0332(14) 0.0021(17) 0.0030(13) 0.0033(15)
C8 0.0387(15) 0.078(3) 0.0421(15) 0.0079(15) -0.0025(13) -0.0066(15)
C9 0.0318(13) 0.0462(16) 0.0392(14) 0.0011(11) 0.0102(11) -0.0037(12)
C10 0.0310(15) 0.077(2) 0.0473(17) 0.0108(15) 0.0063(13) 0.0001(16)
C11 0.0314(14) 0.0392(15) 0.0433(15) 0.0015(11) 0.0078(12) 0.0046(11)
C12 0.0416(15) 0.0399(15) 0.0405(14) 0.0001(12) 0.0091(12) 0.0056(12)
C13 0.0387(15) 0.0355(15) 0.0482(16) 0.0008(12) 0.0115(12) 0.0013(12)
C14 0.060(2) 0.0408(16) 0.0516(17) 0.0045(15) 0.0206(15) -0.0015(15)
C15 0.086(3) 0.105(4) 0.079(3) -0.021(3) 0.010(2) -0.043(3)
C16 0.112(4) 0.075(3) 0.058(2) 0.005(3) 0.040(2) 0.000(2)
C17 0.0331(14) 0.0345(15) 0.0432(14) 0.0015(11) 0.0105(11) -0.0016(11)
C18 0.0259(12) 0.0429(16) 0.0469(15) -0.0016(10) 0.0078(11) -0.0020(12)
C19 0.0383(15) 0.0413(16) 0.0450(14) 0.0049(12) 0.0035(12) 0.0033(13)
C20 0.0485(17) 0.0416(16) 0.0405(14) -0.0011(13) 0.0110(13) 0.0043(13)
C21 0.0319(15) 0.0499(18) 0.0538(18) 0.0006(12) 0.0131(13) 0.0091(14)
C22 0.0320(14) 0.0492(18) 0.0540(17) 0.0046(13) 0.0092(12) 0.0090(14)
Cl1 0.0286(3) 0.0594(5) 0.0742(5) 0.0013(3) 0.0107(3) 0.0008(4)
Cl2 0.0622(5) 0.0619(5) 0.0657(5) -0.0005(4) 0.0153(4) 0.0245(4)
N1 0.0251(10) 0.0501(14) 0.0351(11) 0.0019(11) 0.0033(8) -0.0006(11)
O1 0.0484(13) 0.0761(16) 0.0417(11) -0.0003(12) 0.0036(10) 0.0128(11)
O2 0.0419(12) 0.0608(16) 0.0801(17) -0.0133(11) -0.0019(12) -0.0055(13)
O3 0.0281(10) 0.0733(16) 0.0664(14) -0.0025(11) 0.0060(9) -0.0164(13)
S1 0.0283(3) 0.0486(4) 0.0360(3) -0.0013(3) 0.0012(2) 0.0018(3)

loop_
_atom_type_symbol
_atom_type_description
_atom_type_scat_dispersion_real
_atom_type_scat_dispersion_imag
_atom_type_scat_source
C C 0.0033 0.0016 'International Tables Vol C Tables 4.2.6.8 and 6.1.1.4'
H H 0.0000 0.0000 'International Tables Vol C Tables 4.2.6.8 and 6.1.1.4'
N N 0.0061 0.0033 'International Tables Vol C Tables 4.2.6.8 and 6.1.1.4'
O O 0.0106 0.0060 'International Tables Vol C Tables 4.2.6.8 and 6.1.1.4'
S S 0.1246 0.1234 'International Tables Vol C Tables 4.2.6.8 and 6.1.1.4'
Cl Cl 0.1484 0.1585 'International Tables Vol C Tables 4.2.6.8 and 6.1.1.4'

loop_
_geom_angle_atom_site_label_1
_geom_angle_atom_site_label_2
_geom_angle_atom_site_label_3
_geom_angle
_geom_angle_publ_flag
C3 C1 H1A 109.5 ?
C3 C1 H1B 109.5 ?
H1A C1 H1B 109.5 ?
C3 C1 H1C 109.5 ?
H1A C1 H1C 109.5 ?
H1B C1 H1C 109.5 ?
C3 C2 H2A 109.5 ?
C3 C2 H2B 109.5 ?
H2A C2 H2B 109.5 ?
C3 C2 H2C 109.5 ?
H2A C2 H2C 109.5 ?
H2B C2 H2C 109.5 ?
C1 C3 C7 114.3(3) ?
C1 C3 C2 106.6(4) ?
C7 C3 C2 114.2(3) ?
C1 C3 C4 115.7(3) ?
C7 C3 C4 92.6(3) ?
C2 C3 C4 113.3(3) ?
C10 C4 C5 117.2(3) ?
C10 C4 C9 108.5(2) ?
C5 C4 C9 104.9(3) ?
C10 C4 C3 119.2(3) ?
C5 C4 C3 101.5(3) ?
C9 C4 C3 104.0(2) ?
C4 C5 C6 102.6(3) ?
C4 C5 H5A 111.2 ?
C6 C5 H5A 111.2 ?
C4 C5 H5B 111.2 ?
C6 C5 H5B 111.2 ?
H5A C5 H5B 109.2 ?
C7 C6 C5 103.3(3) ?
C7 C6 H6A 111.1 ?
C5 C6 H6A 111.1 ?
C7 C6 H6B 111.1 ?
C5 C6 H6B 111.1 ?
H6A C6 H6B 109.1 ?
C6 C7 C3 103.3(3) ?
C6 C7 C8 107.2(3) ?
C3 C7 C8 102.3(3) ?
C6 C7 H7 114.3 ?
C3 C7 H7 114.3 ?
C8 C7 H7 114.3 ?
C9 C8 C7 101.8(2) ?
C9 C8 H8A 111.4 ?
C7 C8 H8A 111.4 ?
C9 C8 H8B 111.4 ?
C7 C8 H8B 111.4 ?
H8A C8 H8B 109.3 ?
N1 C9 C8 116.6(3) ?
N1 C9 C4 107.2(2) ?
C8 C9 C4 103.8(2) ?
N1 C9 H9 109.6 ?
C8 C9 H9 109.6 ?
C4 C9 H9 109.6 ?
C4 C10 S1 107.7(2) yes
C4 C10 H10A 110.2 ?
S1 C10 H10A 110.2 ?
C4 C10 H10B 110.2 ?
S1 C10 H10B 110.2 ?
H10A C10 H10B 108.5 ?
O3 C11 N1 119.0(3) ?
O3 C11 C12 122.2(3) ?
N1 C11 C12 118.8(3) ?
C11 C12 C13 111.7(2) ?
C11 C12 H12A 109.3 ?
C13 C12 H12A 109.3 ?
C11 C12 H12B 109.3 ?
C13 C12 H12B 109.3 ?
H12A C12 H12B 107.9 ?
C12 C13 C17 113.3(2) ?
C12 C13 C14 111.8(3) ?
C17 C13 C14 109.4(2) ?
C12 C13 H13 107.4 ?
C17 C13 H13 107.4 ?
C14 C13 H13 107.4 ?
C15 C14 C16 111.7(4) no
C15 C14 C13 113.7(3) no
C16 C14 C13 110.5(3) no
C15 C14 H14 106.9 ?
C16 C14 H14 106.9 ?
C13 C14 H14 106.9 ?
C14 C15 H15A 109.5 ?
C14 C15 H15B 109.5 ?
H15A C15 H15B 109.5 ?
C14 C15 H15C 109.5 ?
H15A C15 H15C 109.5 ?
H15B C15 H15C 109.5 ?
C14 C16 H16A 109.5 ?
C14 C16 H16B 109.5 ?
H16A C16 H16B 109.5 ?
C14 C16 H16C 109.5 ?
H16A C16 H16C 109.5 ?
H16B C16 H16C 109.5 ?
C22 C17 C18 115.2(3) ?
C22 C17 C13 123.3(3) ?
C18 C17 C13 121.5(2) ?
C19 C18 C17 123.8(3) ?
C19 C18 Cl1 116.9(2) ?
C17 C18 Cl1 119.2(2) ?
C18 C19 C20 118.0(3) ?
C18 C19 H19 121.0 ?
C20 C19 H19 121.0 ?
C21 C20 C19 121.4(3) ?
C21 C20 Cl2 119.0(2) ?
C19 C20 Cl2 119.6(2) ?
C20 C21 C22 118.8(3) ?
C20 C21 H21 120.6 ?
C22 C21 H21 120.6 ?
C21 C22 C17 122.7(3) ?
C21 C22 H22 118.7 ?
C17 C22 H22 118.7 ?
C11 N1 C9 120.2(2) ?
C11 N1 S1 122.81(19) ?
C9 N1 S1 111.45(18) ?
O1 S1 O2 117.32(16) ?
O1 S1 N1 108.58(13) ?
O2 S1 N1 109.84(14) ?
O1 S1 C10 110.73(17) ?
O2 S1 C10 112.39(18) ?
N1 S1 C10 95.79(13) yes

loop_
_geom_bond_atom_site_label_1
_geom_bond_atom_site_label_2
_geom_bond_distance
_geom_bond_publ_flag
C1 C3 1.512(6) ?
C1 H1A 0.9600 ?
C1 H1B 0.9600 ?
C1 H1C 0.9600 ?
C2 C3 1.544(5) ?
C2 H2A 0.9600 ?
C2 H2B 0.9600 ?
C2 H2C 0.9600 ?
C3 C7 1.538(5) ?
C3 C4 1.554(4) ?
C4 C10 1.512(4) ?
C4 C5 1.535(5) ?
C4 C9 1.547(4) ?
C5 C6 1.546(5) ?
C5 H5A 0.9700 ?
C5 H5B 0.9700 ?
C6 C7 1.534(6) ?
C6 H6A 0.9700 ?
C6 H6B 0.9700 ?
C7 C8 1.550(5) ?
C7 H7 0.9800 ?
C8 C9 1.541(4) ?
C8 H8A 0.9700 ?
C8 H8B 0.9700 ?
C9 N1 1.472(4) yes
C9 H9 0.9800 ?
C10 S1 1.783(3) yes
C10 H10A 0.9700 ?
C10 H10B 0.9700 ?
C11 O3 1.207(4) yes
C11 N1 1.389(4) yes
C11 C12 1.519(4) ?
C12 C13 1.523(4) ?
C12 H12A 0.9700 ?
C12 H12B 0.9700 ?
C13 C17 1.523(4) ?
C13 C14 1.569(4) ?
C13 H13 0.9800 ?
C14 C15 1.499(6) ?
C14 C16 1.524(6) ?
C14 H14 0.9800 ?
C15 H15A 0.9600 ?
C15 H15B 0.9600 ?
C15 H15C 0.9600 ?
C16 H16A 0.9600 ?
C16 H16B 0.9600 ?
C16 H16C 0.9600 ?
C17 C22 1.394(4) ?
C17 C18 1.399(4) ?
C18 C19 1.368(4) ?
C18 Cl1 1.744(3) yes
C19 C20 1.377(4) ?
C19 H19 0.9300 ?
C20 C21 1.376(4) ?
C20 Cl2 1.743(3) yes
C21 C22 1.380(4) ?
C21 H21 0.9300 ?
C22 H22 0.9300 ?
N1 S1 1.699(2) yes
O1 S1 1.418(2) yes
O2 S1 1.431(3) yes

loop_
_geom_hbond_atom_site_label_D
_geom_hbond_atom_site_label_H
_geom_hbond_atom_site_label_A
_geom_hbond_site_symmetry_A
_geom_hbond_distance_DH
_geom_hbond_distance_HA
_geom_hbond_distance_DA
_geom_hbond_angle_DHA
C10 H10A O3 1_655 0.97 2.45 3.366(4) 158.0

loop_
_geom_torsion_atom_site_label_1
_geom_torsion_atom_site_label_2
_geom_torsion_atom_site_label_3
_geom_torsion_atom_site_label_4
_geom_torsion
_geom_torsion_publ_flag
C1 C3 C4 C10 -54.0(4) ?
C7 C3 C4 C10 -172.7(3) ?
C2 C3 C4 C10 69.5(4) ?
C1 C3 C4 C5 175.6(3) ?
C7 C3 C4 C5 57.0(3) ?
C2 C3 C4 C5 -60.9(4) ?
C1 C3 C4 C9 66.9(4) ?
C7 C3 C4 C9 -51.8(3) ?
C2 C3 C4 C9 -169.6(3) ?
C10 C4 C5 C6 -171.0(3) ?
C9 C4 C5 C6 68.7(3) ?
C3 C4 C5 C6 -39.3(3) ?
C4 C5 C6 C7 4.6(4) yes
C5 C6 C7 C3 32.2(4) ?
C5 C6 C7 C8 -75.3(3) ?
C1 C3 C7 C6 -174.1(3) ?
C2 C3 C7 C6 62.8(4) ?
C4 C3 C7 C6 -54.3(3) ?
C1 C3 C7 C8 -62.8(4) ?
C2 C3 C7 C8 174.0(4) ?
C4 C3 C7 C8 57.0(3) ?
C6 C7 C8 C9 66.3(3) ?
C3 C7 C8 C9 -42.0(4) ?
C7 C8 C9 N1 125.5(3) ?
C7 C8 C9 C4 7.9(3) yes
C10 C4 C9 N1 32.1(4) yes
C5 C4 C9 N1 158.0(2) ?
C3 C4 C9 N1 -95.7(3) ?
C10 C4 C9 C8 156.1(3) ?
C5 C4 C9 C8 -78.0(3) ?
C3 C4 C9 C8 28.3(3) ?
C5 C4 C10 S1 -140.1(3) ?
C9 C4 C10 S1 -21.7(4) yes
C3 C4 C10 S1 96.9(3) ?
O3 C11 C12 C13 -44.8(4) ?
N1 C11 C12 C13 133.8(3) ?
C11 C12 C13 C17 -63.1(3) ?
C11 C12 C13 C14 172.7(2) yes
C12 C13 C14 C15 56.6(4) no
C17 C13 C14 C15 -69.7(4) ?
C12 C13 C14 C16 -69.8(4) no
C17 C13 C14 C16 163.9(3) ?
C12 C13 C17 C22 -26.9(4) yes
C14 C13 C17 C22 98.5(3) ?
C12 C13 C17 C18 155.5(3) ?
C14 C13 C17 C18 -79.1(3) no
C22 C17 C18 C19 -2.6(4) ?
C13 C17 C18 C19 175.2(3) ?
C22 C17 C18 Cl1 177.5(2) ?
C13 C17 C18 Cl1 -4.7(4) ?
C17 C18 C19 C20 1.7(5) ?
Cl1 C18 C19 C20 -178.4(2) ?
C18 C19 C20 C21 0.9(5) ?
C18 C19 C20 Cl2 -178.2(2) ?
C19 C20 C21 C22 -2.5(5) ?
Cl2 C20 C21 C22 176.7(3) ?
C20 C21 C22 C17 1.5(5) ?
C18 C17 C22 C21 1.0(5) ?
C13 C17 C22 C21 -176.8(3) ?
O3 C11 N1 C9 -7.0(4) ?
C12 C11 N1 C9 174.4(3) ?
O3 C11 N1 S1 -158.5(3) ?
C12 C11 N1 S1 22.9(4) ?
C8 C9 N1 C11 60.7(4) ?
C4 C9 N1 C11 176.4(3) ?
C8 C9 N1 S1 -144.8(2) ?
C4 C9 N1 S1 -29.1(3) yes
C11 N1 S1 O1 54.2(3) ?
C9 N1 S1 O1 -99.5(2) ?
C11 N1 S1 O2 -75.3(3) ?
C9 N1 S1 O2 131.0(2) ?
C11 N1 S1 C10 168.4(3) ?
C9 N1 S1 C10 14.7(2) yes
C4 C10 S1 O1 117.2(3) ?
C4 C10 S1 O2 -109.5(3) ?
C4 C10 S1 N1 4.8(3) yes

loop_
_cod_related_entry_id
_cod_related_entry_database
_cod_related_entry_code
1 ChemSpider 21179089
